data_7024073
loop_
_publ_author_name
'Dean, Rebecca K.'
'Granville, Stephanie L.'
'Dawe, Louise N.'
'Decken, Andreas'
'Hattenhauer, Karen M.'
'Kozak, Christopher M.'

_publ_section_title
;
 Structure and magnetic behaviour of mono- and bimetallic chromium(III)
 complexes of amine-bis(phenolate) ligands.
;
_journal_issue 2
_journal_name_full 'Dalton transactions (Cambridge, England : 2003)'
_journal_page_first 548
_journal_page_last 559
_journal_paper_doi 10.1039/b910254j
_journal_volume 39
_journal_year 2010
_chemical_formula_moiety 'C48 H54 Cl2 Cr2 N4 O5, C7 H8'
_chemical_formula_sum 'C55 H62 Cl2 Cr2 N4 O5'
_chemical_formula_weight 1033.99
_space_group_IT_number 13
_symmetry_cell_setting monoclinic
_symmetry_Int_Tables_number 13
_symmetry_space_group_name_Hall '-P 2yac'
_symmetry_space_group_name_H-M 'P 1 2/n 1'
_atom_sites_solution_hydrogens geom
_atom_sites_solution_primary direct
_atom_sites_solution_secondary difmap
_audit_creation_method SHELXL-97
_cell_angle_alpha 90.00
_cell_angle_beta 108.533(3)
_cell_angle_gamma 90.00
_cell_formula_units_Z 2
_cell_length_a 14.222(3)
_cell_length_b 13.867(3)
_cell_length_c 14.612(3)
_cell_measurement_reflns_used 5572
_cell_measurement_temperature 198(1)
_cell_measurement_theta_max 28.24
_cell_measurement_theta_min 2.28
_cell_volume 2732.3(10)
_computing_cell_refinement 'Bruker SMART'
_computing_data_collection 'Bruker SMART'
_computing_data_reduction 'Bruker SAINT'
_computing_molecular_graphics 'Bruker SHELXTL (Sheldrick, 2008)'
_computing_publication_material 'Bruker SHELXTL (Sheldrick, 2008)'
_computing_structure_refinement 'SHELXL-97 (Sheldrick, 2008)'
_computing_structure_solution 'SHELXS-97 (Sheldrick, 2008)'
_diffrn_ambient_temperature 198(1)
_diffrn_measured_fraction_theta_full 0.998
_diffrn_measured_fraction_theta_max 0.960
_diffrn_measurement_device_type 'Bruker AXS SMART1000/P4'
_diffrn_measurement_method 'phi and omega scans'
_diffrn_radiation_monochromator graphite
_diffrn_radiation_probe x-ray
_diffrn_radiation_type MoK\a
_diffrn_radiation_wavelength 0.71073
_diffrn_reflns_av_R_equivalents 0.0573
_diffrn_reflns_av_sigmaI/netI 0.0798
_diffrn_reflns_limit_h_max 18
_diffrn_reflns_limit_h_min -18
_diffrn_reflns_limit_k_max 17
_diffrn_reflns_limit_k_min -17
_diffrn_reflns_limit_l_max 18
_diffrn_reflns_limit_l_min -18
_diffrn_reflns_number 18165
_diffrn_reflns_theta_full 25.00
_diffrn_reflns_theta_max 27.50
_diffrn_reflns_theta_min 1.47
_diffrn_source 'fine-focus sealed tube'
_diffrn_source_type K760
_diffrn_standards_decay_% 0
_diffrn_standards_interval_count 0
_diffrn_standards_interval_time 0
_diffrn_standards_number 0
_exptl_absorpt_coefficient_mu 0.544
_exptl_absorpt_correction_T_max 0.9733
_exptl_absorpt_correction_T_min 0.8119
_exptl_absorpt_correction_type multi-scan
_exptl_absorpt_process_details 'SADABS (Sheldrick, 2004)'
_exptl_crystal_colour Green
_exptl_crystal_density_diffrn 1.257
_exptl_crystal_density_method 'not measured'
_exptl_crystal_description Plate
_exptl_crystal_F_000 1084
_exptl_crystal_recrystallization_method 'CHLOROFORM, TOLUENE'
_exptl_crystal_size_max 0.40
_exptl_crystal_size_mid 0.20
_exptl_crystal_size_min 0.05
_refine_diff_density_max 1.097
_refine_diff_density_min -0.580
_refine_diff_density_rms 0.108
_refine_ls_extinction_method none
_refine_ls_goodness_of_fit_ref 1.046
_refine_ls_hydrogen_treatment constr
_refine_ls_matrix_type full
_refine_ls_number_parameters 335
_refine_ls_number_reflns 6028
_refine_ls_number_restraints 6
_refine_ls_restrained_S_all 1.045
_refine_ls_R_factor_all 0.1339
_refine_ls_R_factor_gt 0.0701
_refine_ls_shift/su_max 0.000
_refine_ls_shift/su_mean 0.000
_refine_ls_structure_factor_coef Fsqd
_refine_ls_weighting_details 'calc w=1/[\s^2^(Fo^2^)+(0.1469P)^2^] where P=(Fo^2^+2Fc^2^)/3'
_refine_ls_weighting_scheme calc
_refine_ls_wR_factor_gt 0.2174
_refine_ls_wR_factor_ref 0.2609
_reflns_number_gt 3105
_reflns_number_total 6028
_reflns_threshold_expression 'I > 2\s(I)'
_cod_data_source_file b910254j.txt
_cod_data_source_block cmpd_5
_cod_original_cell_volume 2732.2(9)
_cod_original_sg_symbol_H-M 'P 2/n'
_cod_database_code 7024073

loop_
_symmetry_equiv_pos_as_xyz
'x, y, z'
'-x+1/2, y, -z+1/2'
'-x, -y, -z'
'x-1/2, -y, z-1/2'

loop_
_atom_site_label
_atom_site_type_symbol
_atom_site_fract_x
_atom_site_fract_y
_atom_site_fract_z
_atom_site_U_iso_or_equiv
_atom_site_adp_type
_atom_site_occupancy
_atom_site_symmetry_multiplicity
_atom_site_calc_flag
_atom_site_refinement_flags
Cr1 Cr 0.33955(6) 0.52448(6) 0.17950(5) 0.0414(3) Uani 1 1 d .
Cl1 Cl 0.21637(10) 0.53941(10) 0.02826(8) 0.0532(4) Uani 1 1 d .
O1 O 0.3645(2) 0.3939(2) 0.1540(2) 0.0435(8) Uani 1 1 d .
O2 O 0.3155(3) 0.6597(2) 0.2152(2) 0.0508(9) Uani 1 1 d .
O3 O 0.2500 0.4799(3) 0.2500 0.0416(11) Uani 1 2 d S
N1 N 0.4658(3) 0.5134(3) 0.3018(3) 0.0418(10) Uani 1 1 d .
N2 N 0.4476(3) 0.5728(3) 0.1223(3) 0.0467(11) Uani 1 1 d .
C1 C 0.3928(4) 0.7250(4) 0.2441(3) 0.0505(13) Uani 1 1 d .
C2 C 0.3839(5) 0.8146(4) 0.2003(4) 0.0621(16) Uani 1 1 d .
C3 C 0.4669(5) 0.8751(4) 0.2284(4) 0.0683(17) Uani 1 1 d .
H3 H 0.4628 0.9369 0.1994 0.082 Uiso 1 1 calc R
C4 C 0.5546(5) 0.8479(5) 0.2971(4) 0.0686(18) Uani 1 1 d .
C5 C 0.5606(5) 0.7584(4) 0.3390(4) 0.0616(16) Uani 1 1 d .
H5 H 0.6205 0.7391 0.3864 0.074 Uiso 1 1 calc R
C6 C 0.4800(4) 0.6958(4) 0.3130(3) 0.0528(14) Uani 1 1 d .
C7 C 0.2882(5) 0.8441(5) 0.1259(5) 0.077(2) Uani 1 1 d .
H7A H 0.2647 0.7918 0.0791 0.115 Uiso 1 1 calc R
H7B H 0.2992 0.9022 0.0925 0.115 Uiso 1 1 calc R
H7C H 0.2384 0.8575 0.1577 0.115 Uiso 1 1 calc R
C8 C 0.6424(6) 0.9161(6) 0.3233(6) 0.096(2) Uani 1 1 d .
H8A H 0.6540 0.9406 0.3889 0.144 Uiso 1 1 calc R
H8B H 0.6286 0.9701 0.2778 0.144 Uiso 1 1 calc R
H8C H 0.7015 0.8815 0.3203 0.144 Uiso 1 1 calc R
C9 C 0.3841(3) 0.3213(4) 0.2174(3) 0.0401(11) Uani 1 1 d .
C10 C 0.3523(4) 0.2286(4) 0.1832(4) 0.0488(13) Uani 1 1 d .
C11 C 0.3741(5) 0.1524(4) 0.2463(4) 0.0605(15) Uani 1 1 d .
H11 H 0.3522 0.0899 0.2223 0.073 Uiso 1 1 calc R
C12 C 0.4269(5) 0.1627(4) 0.3442(4) 0.0600(16) Uani 1 1 d .
C13 C 0.4547(4) 0.2537(4) 0.3767(3) 0.0493(13) Uani 1 1 d .
H13 H 0.4902 0.2627 0.4432 0.059 Uiso 1 1 calc R
C14 C 0.4335(4) 0.3340(4) 0.3166(3) 0.0414(12) Uani 1 1 d .
C15 C 0.2927(5) 0.2146(4) 0.0792(4) 0.0613(16) Uani 1 1 d .
H15A H 0.3363 0.2192 0.0393 0.092 Uiso 1 1 calc R
H15B H 0.2415 0.2646 0.0596 0.092 Uiso 1 1 calc R
H15C H 0.2612 0.1509 0.0706 0.092 Uiso 1 1 calc R
C16 C 0.4499(6) 0.0772(5) 0.4110(5) 0.093(3) Uani 1 1 d .
H16A H 0.5189 0.0576 0.4230 0.140 Uiso 1 1 calc R
H16B H 0.4057 0.0237 0.3814 0.140 Uiso 1 1 calc R
H16C H 0.4400 0.0947 0.4723 0.140 Uiso 1 1 calc R
C17 C 0.4585(4) 0.4297(4) 0.3652(3) 0.0448(12) Uani 1 1 d .
H17A H 0.5227 0.4236 0.4175 0.054 Uiso 1 1 calc R
H17B H 0.4075 0.4454 0.3959 0.054 Uiso 1 1 calc R
C18 C 0.4821(4) 0.6016(4) 0.3640(3) 0.0500(13) Uani 1 1 d .
H18A H 0.5471 0.5955 0.4151 0.060 Uiso 1 1 calc R
H18B H 0.4305 0.6034 0.3963 0.060 Uiso 1 1 calc R
C19 C 0.5518(4) 0.4949(4) 0.2663(3) 0.0514(14) Uani 1 1 d .
H19A H 0.5566 0.4248 0.2555 0.062 Uiso 1 1 calc R
H19B H 0.6138 0.5152 0.3163 0.062 Uiso 1 1 calc R
C20 C 0.5422(4) 0.5476(4) 0.1745(3) 0.0499(14) Uani 1 1 d .
C21 C 0.6215(4) 0.5626(5) 0.1421(4) 0.0610(16) Uani 1 1 d .
H21 H 0.6861 0.5426 0.1798 0.073 Uiso 1 1 calc R
C22 C 0.6058(5) 0.6079(5) 0.0525(4) 0.0628(17) Uani 1 1 d .
H22 H 0.6591 0.6181 0.0275 0.075 Uiso 1 1 calc R
C23 C 0.5108(5) 0.6372(4) 0.0018(4) 0.0618(16) Uani 1 1 d .
H23 H 0.4986 0.6701 -0.0579 0.074 Uiso 1 1 calc R
C24 C 0.4333(4) 0.6191(4) 0.0374(3) 0.0540(14) Uani 1 1 d .
H24 H 0.3683 0.6397 0.0013 0.065 Uiso 1 1 calc R
C25 C 0.3421(7) 0.8364(8) 0.8420(7) 0.064(3) Uani 0.50 1 d PD
C26 C 0.2536(8) 0.8077(8) 0.8550(8) 0.076(4) Uani 0.50 1 d PD
C27 C 0.1966(5) 0.7344(6) 0.7993(5) 0.086(2) Uani 1 1 d D
C28 C 0.2177(7) 0.7029(11) 0.7177(7) 0.094(5) Uani 0.50 1 d PD
C29 C 0.3664(8) 0.7986(8) 0.7644(7) 0.069(3) Uani 0.50 1 d PD
C30 C 0.4096(12) 0.9103(10) 0.9094(9) 0.089(5) Uani 0.50 1 d P
H30A H 0.3754 0.9725 0.9024 0.134 Uiso 0.50 1 calc PR
H30B H 0.4707 0.9176 0.8926 0.134 Uiso 0.50 1 calc PR
H30C H 0.4260 0.8880 0.9763 0.134 Uiso 0.50 1 calc PR

loop_
_atom_site_aniso_label
_atom_site_aniso_U_11
_atom_site_aniso_U_22
_atom_site_aniso_U_33
_atom_site_aniso_U_23
_atom_site_aniso_U_13
_atom_site_aniso_U_12
Cr1 0.0554(6) 0.0450(5) 0.0151(4) 0.0037(3) -0.0012(3) -0.0048(4)
Cl1 0.0622(9) 0.0647(9) 0.0200(6) 0.0070(5) -0.0047(5) -0.0037(7)
O1 0.058(2) 0.049(2) 0.0181(15) 0.0021(14) 0.0036(14) -0.0030(16)
O2 0.070(2) 0.040(2) 0.0308(18) 0.0032(15) -0.0002(16) -0.0051(17)
O3 0.053(3) 0.047(3) 0.016(2) 0.000 -0.0007(19) 0.000
N1 0.053(3) 0.046(2) 0.0202(19) 0.0080(17) 0.0023(17) -0.0057(19)
N2 0.067(3) 0.047(3) 0.0177(18) 0.0026(17) 0.0022(18) -0.012(2)
C1 0.071(4) 0.044(3) 0.030(3) -0.002(2) 0.005(2) -0.012(3)
C2 0.092(5) 0.048(3) 0.042(3) -0.002(3) 0.014(3) -0.005(3)
C3 0.103(5) 0.047(3) 0.057(4) 0.002(3) 0.029(4) -0.012(3)
C4 0.093(5) 0.066(4) 0.045(3) -0.006(3) 0.018(3) -0.022(4)
C5 0.077(4) 0.069(4) 0.034(3) -0.007(3) 0.010(3) -0.023(3)
C6 0.074(4) 0.055(3) 0.023(2) -0.006(2) 0.007(2) -0.015(3)
C7 0.110(6) 0.051(4) 0.055(4) 0.016(3) 0.007(4) 0.004(4)
C8 0.105(6) 0.087(6) 0.093(6) -0.006(4) 0.027(5) -0.040(5)
C9 0.046(3) 0.046(3) 0.027(2) 0.006(2) 0.009(2) 0.002(2)
C10 0.058(3) 0.053(3) 0.038(3) 0.003(2) 0.018(2) 0.002(3)
C11 0.089(4) 0.047(3) 0.052(4) 0.005(3) 0.033(3) 0.006(3)
C12 0.087(4) 0.052(4) 0.045(3) 0.018(3) 0.028(3) 0.019(3)
C13 0.064(4) 0.056(4) 0.028(3) 0.012(2) 0.016(2) 0.016(3)
C14 0.044(3) 0.056(3) 0.023(2) 0.007(2) 0.009(2) 0.007(2)
C15 0.090(4) 0.054(4) 0.038(3) -0.008(3) 0.017(3) -0.014(3)
C16 0.159(8) 0.058(4) 0.065(4) 0.024(4) 0.040(5) 0.030(5)
C17 0.050(3) 0.056(3) 0.019(2) 0.008(2) -0.001(2) -0.006(2)
C18 0.059(3) 0.060(3) 0.019(2) -0.003(2) -0.004(2) -0.011(3)
C19 0.053(3) 0.072(4) 0.022(2) 0.008(2) 0.002(2) -0.011(3)
C20 0.063(4) 0.058(3) 0.020(2) 0.003(2) 0.001(2) -0.020(3)
C21 0.059(4) 0.088(4) 0.030(3) 0.004(3) 0.005(2) -0.022(3)
C22 0.078(4) 0.078(4) 0.027(3) -0.003(3) 0.010(3) -0.029(3)
C23 0.091(5) 0.060(4) 0.028(3) 0.004(3) 0.011(3) -0.024(3)
C24 0.078(4) 0.056(3) 0.020(2) 0.005(2) 0.004(2) -0.011(3)
C25 0.064(8) 0.061(8) 0.061(8) 0.024(6) 0.014(6) 0.007(6)
C26 0.107(11) 0.078(9) 0.051(8) 0.003(7) 0.036(7) -0.009(8)
C27 0.087(5) 0.106(6) 0.069(5) -0.019(5) 0.032(4) -0.034(5)
C28 0.110(14) 0.106(12) 0.051(9) -0.006(8) 0.003(7) -0.014(10)
C29 0.065(8) 0.069(9) 0.069(9) 0.019(7) 0.016(7) 0.022(7)
C30 0.133(12) 0.079(10) 0.044(7) 0.006(7) 0.011(7) -0.059(9)

loop_
_atom_type_symbol
_atom_type_description
_atom_type_scat_dispersion_real
_atom_type_scat_dispersion_imag
_atom_type_scat_source
C C 0.0033 0.0016 'International Tables Vol C Tables 4.2.6.8 and 6.1.1.4'
H H 0.0000 0.0000 'International Tables Vol C Tables 4.2.6.8 and 6.1.1.4'
N N 0.0061 0.0033 'International Tables Vol C Tables 4.2.6.8 and 6.1.1.4'
O O 0.0106 0.0060 'International Tables Vol C Tables 4.2.6.8 and 6.1.1.4'
Cl Cl 0.1484 0.1585 'International Tables Vol C Tables 4.2.6.8 and 6.1.1.4'
Cr Cr 0.3209 0.6236 'International Tables Vol C Tables 4.2.6.8 and 6.1.1.4'

loop_
_geom_angle_atom_site_label_1
_geom_angle_atom_site_label_2
_geom_angle_atom_site_label_3
_geom_angle
_geom_angle_site_symmetry_1
_geom_angle_site_symmetry_3
O1 Cr1 O3 89.77(16) . .
O1 Cr1 O2 176.38(13) . .
O3 Cr1 O2 88.00(17) . .
O1 Cr1 N2 91.14(16) . .
O3 Cr1 N2 172.72(11) . .
O2 Cr1 N2 90.71(16) . .
O1 Cr1 N1 86.27(15) . .
O3 Cr1 N1 93.00(11) . .
O2 Cr1 N1 91.00(15) . .
N2 Cr1 N1 79.85(15) . .
O1 Cr1 Cl1 91.67(10) . .
O3 Cr1 Cl1 96.11(5) . .
O2 Cr1 Cl1 91.40(10) . .
N2 Cr1 Cl1 91.08(12) . .
N1 Cr1 Cl1 170.65(12) . .
C9 O1 Cr1 126.2(3) . .
C1 O2 Cr1 120.5(3) . .
Cr1 O3 Cr1 143.5(3) 2 .
C19 N1 C18 111.5(4) . .
C19 N1 C17 107.7(4) . .
C18 N1 C17 106.4(4) . .
C19 N1 Cr1 106.9(3) . .
C18 N1 Cr1 112.5(3) . .
C17 N1 Cr1 111.8(3) . .
C24 N2 C20 117.9(4) . .
C24 N2 Cr1 127.3(4) . .
C20 N2 Cr1 114.6(3) . .
O2 C1 C2 120.0(5) . .
O2 C1 C6 118.1(5) . .
C2 C1 C6 121.7(5) . .
C1 C2 C3 117.3(6) . .
C1 C2 C7 120.4(6) . .
C3 C2 C7 122.3(6) . .
C4 C3 C2 122.1(6) . .
C4 C3 H3 118.9 . .
C2 C3 H3 118.9 . .
C5 C4 C3 118.9(6) . .
C5 C4 C8 121.4(7) . .
C3 C4 C8 119.7(6) . .
C4 C5 C6 120.9(6) . .
C4 C5 H5 119.6 . .
C6 C5 H5 119.6 . .
C1 C6 C5 119.1(5) . .
C1 C6 C18 119.1(5) . .
C5 C6 C18 121.6(5) . .
C2 C7 H7A 109.5 . .
C2 C7 H7B 109.5 . .
H7A C7 H7B 109.5 . .
C2 C7 H7C 109.5 . .
H7A C7 H7C 109.5 . .
H7B C7 H7C 109.5 . .
C4 C8 H8A 109.5 . .
C4 C8 H8B 109.5 . .
H8A C8 H8B 109.5 . .
C4 C8 H8C 109.5 . .
H8A C8 H8C 109.5 . .
H8B C8 H8C 109.5 . .
O1 C9 C10 118.1(4) . .
O1 C9 C14 123.1(4) . .
C10 C9 C14 118.7(4) . .
C11 C10 C9 119.3(5) . .
C11 C10 C15 121.1(5) . .
C9 C10 C15 119.6(5) . .
C10 C11 C12 122.9(6) . .
C10 C11 H11 118.5 . .
C12 C11 H11 118.5 . .
C13 C12 C11 117.0(5) . .
C13 C12 C16 121.6(6) . .
C11 C12 C16 121.3(6) . .
C12 C13 C14 122.7(5) . .
C12 C13 H13 118.6 . .
C14 C13 H13 118.6 . .
C13 C14 C9 119.2(5) . .
C13 C14 C17 116.1(4) . .
C9 C14 C17 124.5(4) . .
C10 C15 H15A 109.5 . .
C10 C15 H15B 109.5 . .
H15A C15 H15B 109.5 . .
C10 C15 H15C 109.5 . .
H15A C15 H15C 109.5 . .
H15B C15 H15C 109.5 . .
C12 C16 H16A 109.5 . .
C12 C16 H16B 109.5 . .
H16A C16 H16B 109.5 . .
C12 C16 H16C 109.5 . .
H16A C16 H16C 109.5 . .
H16B C16 H16C 109.5 . .
C14 C17 N1 116.3(4) . .
C14 C17 H17A 108.2 . .
N1 C17 H17A 108.2 . .
C14 C17 H17B 108.2 . .
N1 C17 H17B 108.2 . .
H17A C17 H17B 107.4 . .
N1 C18 C6 115.7(4) . .
N1 C18 H18A 108.4 . .
C6 C18 H18A 108.4 . .
N1 C18 H18B 108.4 . .
C6 C18 H18B 108.4 . .
H18A C18 H18B 107.4 . .
N1 C19 C20 112.1(4) . .
N1 C19 H19A 109.2 . .
C20 C19 H19A 109.2 . .
N1 C19 H19B 109.2 . .
C20 C19 H19B 109.2 . .
H19A C19 H19B 107.9 . .
N2 C20 C21 122.8(5) . .
N2 C20 C19 114.8(4) . .
C21 C20 C19 122.2(5) . .
C20 C21 C22 119.1(6) . .
C20 C21 H21 120.5 . .
C22 C21 H21 120.5 . .
C23 C22 C21 118.0(5) . .
C23 C22 H22 121.0 . .
C21 C22 H22 121.0 . .
C22 C23 C24 120.5(5) . .
C22 C23 H23 119.8 . .
C24 C23 H23 119.8 . .
N2 C24 C23 121.6(5) . .
N2 C24 H24 119.2 . .
C23 C24 H24 119.2 . .
C29 C25 C26 118.3(10) . .
C29 C25 C30 120.7(9) . .
C26 C25 C30 121.0(9) . .
C25 C26 C27 121.0(9) . .
C25 C26 C29 116.9(8) . 2_556
C28 C27 C26 119.2(9) . .
C29 C27 C28 119.8(9) 2_556 2_556
C27 C28 C27 119.7(9) . 2_556
C27 C28 C29 116.1(10) 2_556 2_556
C27 C29 C25 120.9(10) 2_556 .
C25 C30 H30A 109.5 . .
C25 C30 H30B 109.5 . .
H30A C30 H30B 109.5 . .
C25 C30 H30C 109.5 . .
H30A C30 H30C 109.5 . .
H30B C30 H30C 109.5 . .

loop_
_geom_bond_atom_site_label_1
_geom_bond_atom_site_label_2
_geom_bond_distance
_geom_bond_site_symmetry_2
Cr1 O1 1.905(3) .
Cr1 O3 1.9745(16) .
Cr1 O2 2.004(4) .
Cr1 N2 2.080(4) .
Cr1 N1 2.098(4) .
Cr1 Cl1 2.3526(14) .
O1 C9 1.337(5) .
O2 C1 1.383(6) .
O3 Cr1 1.9745(16) 2
N1 C19 1.494(6) .
N1 C18 1.498(6) .
N1 C17 1.510(6) .
N2 C24 1.354(6) .
N2 C20 1.364(7) .
C1 C2 1.384(8) .
C1 C6 1.387(7) .
C2 C3 1.399(8) .
C2 C7 1.504(8) .
C3 C4 1.381(9) .
C3 H3 0.9500 .
C4 C5 1.375(8) .
C4 C8 1.514(9) .
C5 C6 1.391(7) .
C5 H5 0.9500 .
C6 C18 1.500(7) .
C7 H7A 0.9800 .
C7 H7B 0.9800 .
C7 H7C 0.9800 .
C8 H8A 0.9800 .
C8 H8B 0.9800 .
C8 H8C 0.9800 .
C9 C10 1.402(7) .
C9 C14 1.407(6) .
C10 C11 1.370(7) .
C10 C15 1.500(7) .
C11 C12 1.396(8) .
C11 H11 0.9500 .
C12 C13 1.362(8) .
C12 C16 1.504(8) .
C13 C14 1.390(7) .
C13 H13 0.9500 .
C14 C17 1.494(7) .
C15 H15A 0.9800 .
C15 H15B 0.9800 .
C15 H15C 0.9800 .
C16 H16A 0.9800 .
C16 H16B 0.9800 .
C16 H16C 0.9800 .
C17 H17A 0.9900 .
C17 H17B 0.9900 .
C18 H18A 0.9900 .
C18 H18B 0.9900 .
C19 C20 1.495(6) .
C19 H19A 0.9900 .
C19 H19B 0.9900 .
C20 C21 1.369(8) .
C21 C22 1.406(7) .
C21 H21 0.9500 .
C22 C23 1.380(8) .
C22 H22 0.9500 .
C23 C24 1.383(8) .
C23 H23 0.9500 .
C24 H24 0.9500 .
C25 C29 1.3900(10) .
C25 C26 1.3900(11) .
C25 C30 1.529(15) .
C26 C27 1.3901(10) .
C27 C29 1.3896(10) 2_556
C27 C28 1.3900(11) .
C27 C28 1.3902(11) 2_556
C28 C27 1.3902(11) 2_556
C29 C27 1.3896(10) 2_556
C30 H30A 0.9800 .
C30 H30B 0.9800 .
C30 H30C 0.9800 .
